data_4500662
loop_
_publ_author_name
'Moorthy, Jarugu Narasimha'
'Natarajan, Palani'
'Bajpai, Alankriti'
'Venugopalan, Paloth'

_publ_section_title
;
 Trigonal Rigid Triphenols: Self-Assembly and Multicomponent Lattice
 Inclusion
;
_journal_issue 8
_journal_name_full 'Crystal Growth &amp; Design'
_journal_page_first 3406
_journal_paper_doi 10.1021/cg200074z
_journal_volume 11
_journal_year 2011
_chemical_formula_sum 'C27 H24 O3'
_chemical_formula_weight 396.46
_chemical_name_common 1,3,5-tris(4-hydroxyphenyl)mesitylene
_chemical_name_systematic
;
1,3,5-tris(4-hydroxyphenyl)mesitylene
;
_space_group_IT_number 108
_symmetry_cell_setting tetragonal
_symmetry_space_group_name_Hall 'I 4 -2c'
_symmetry_space_group_name_H-M 'I 4 c m'
_atom_sites_solution_hydrogens geom
_atom_sites_solution_primary direct
_atom_sites_solution_secondary difmap
_audit_creation_method SHELXL-97
_cell_angle_alpha 90.00
_cell_angle_beta 90.00
_cell_angle_gamma 90.00
_cell_formula_units_Z 8
_cell_length_a 23.0586(18)
_cell_length_b 23.0586(18)
_cell_length_c 7.4775(8)
_cell_measurement_reflns_used 2383
_cell_measurement_temperature 100(2)
_cell_measurement_theta_max 25.0
_cell_measurement_theta_min 2.50
_cell_volume 3975.8(6)
_computing_cell_refinement 'Bruker SAINT'
_computing_data_collection 'Bruker APEX'
_computing_data_reduction 'Bruker SAINT'
_computing_molecular_graphics 'SHELXL 5.1, XP (Sheldrick, 1994)'
_computing_publication_material SHELXS-97
_computing_structure_refinement 'SHELXL-97 (Sheldrick, 2008)'
_computing_structure_solution 'SHELXS-97 (Sheldrick, 2008)'
_diffrn_ambient_temperature 100(2)
_diffrn_measured_fraction_theta_full 0.997
_diffrn_measured_fraction_theta_max 0.997
_diffrn_measurement_device_type 'Bruker SMART APEX'
_diffrn_measurement_method 'phi and omega scans'
_diffrn_radiation_monochromator graphite
_diffrn_radiation_source 'fine-focus sealed tube'
_diffrn_radiation_type MoK\a
_diffrn_radiation_wavelength 0.71073
_diffrn_reflns_av_R_equivalents 0.0555
_diffrn_reflns_av_sigmaI/netI 0.0370
_diffrn_reflns_limit_h_max 25
_diffrn_reflns_limit_h_min -27
_diffrn_reflns_limit_k_max 21
_diffrn_reflns_limit_k_min -27
_diffrn_reflns_limit_l_max 8
_diffrn_reflns_limit_l_min -8
_diffrn_reflns_number 10079
_diffrn_reflns_theta_full 25.08
_diffrn_reflns_theta_max 25.08
_diffrn_reflns_theta_min 2.50
_exptl_absorpt_coefficient_mu 0.085
_exptl_absorpt_correction_T_max 0.991
_exptl_absorpt_correction_T_min 0.990
_exptl_absorpt_correction_type multi-scan
_exptl_absorpt_process_details 'SADABS (Bruker, 2009)'
_exptl_crystal_colour colourless
_exptl_crystal_density_diffrn 1.325
_exptl_crystal_density_method 'not measured'
_exptl_crystal_description needles
_exptl_crystal_F_000 1680
_exptl_crystal_size_max 0.1
_exptl_crystal_size_mid 0.1
_exptl_crystal_size_min 0.1
_refine_diff_density_max 0.189
_refine_diff_density_min -0.154
_refine_diff_density_rms 0.037
_refine_ls_abs_structure_details 'Flack H D (1983), Acta Cryst. A39, 876-881'
_refine_ls_abs_structure_Flack -1.1(17)
_refine_ls_extinction_method none
_refine_ls_goodness_of_fit_ref 1.046
_refine_ls_hydrogen_treatment constr
_refine_ls_matrix_type full
_refine_ls_number_parameters 161
_refine_ls_number_reflns 1808
_refine_ls_number_restraints 1
_refine_ls_restrained_S_all 1.045
_refine_ls_R_factor_all 0.0447
_refine_ls_R_factor_gt 0.0401
_refine_ls_shift/su_max 0.000
_refine_ls_shift/su_mean 0.000
_refine_ls_structure_factor_coef Fsqd
_refine_ls_weighting_details 'calc w=1/[\s^2^(Fo^2^)+(0.0587P)^2^+1.1603P] where P=(Fo^2^+2Fc^2^)/3'
_refine_ls_weighting_scheme calc
_refine_ls_wR_factor_gt 0.0996
_refine_ls_wR_factor_ref 0.1027
_reflns_number_gt 1650
_reflns_number_total 1808
_reflns_threshold_expression >2sigma(I)
_cod_data_source_file cg200074z_si_002.cif
_cod_data_source_block H2
_cod_depositor_comments
;
The following automatic conversions were performed:

'_symmetry_cell_setting' value 'Tetragonal' changed to 'tetragonal'
according to /home/saulius/struct/CIF-dictionaries/cif_core.dic
dictionary named 'cif_core.dic' version 2.4.1 from
2010-06-29.

'_exptl_absorpt_correction_type' value 'MULTI-SCAN'
changed to 'multi-scan' according to
/home/saulius/struct/CIF-dictionaries/cif_core.dic dictionary named
'cif_core.dic' version 2.4.1 from 2010-06-29.

Automatic conversion script
Id: cif_fix_values 1715 2011-07-08 13:25:40Z adriana 
;
_cod_original_sg_symbol_H-M I4cm
_cod_database_code 4500662

loop_
_symmetry_equiv_pos_as_xyz
'x, y, z'
'-x, -y, z'
'-y, x, z'
'y, -x, z'
'-x, y, z+1/2'
'x, -y, z+1/2'
'y, x, z+1/2'
'-y, -x, z+1/2'
'x+1/2, y+1/2, z+1/2'
'-x+1/2, -y+1/2, z+1/2'
'-y+1/2, x+1/2, z+1/2'
'y+1/2, -x+1/2, z+1/2'
'-x+1/2, y+1/2, z+1'
'x+1/2, -y+1/2, z+1'
'y+1/2, x+1/2, z+1'
'-y+1/2, -x+1/2, z+1'

loop_
_atom_site_label
_atom_site_type_symbol
_atom_site_fract_x
_atom_site_fract_y
_atom_site_fract_z
_atom_site_U_iso_or_equiv
_atom_site_adp_type
_atom_site_occupancy
_atom_site_symmetry_multiplicity
_atom_site_calc_flag
_atom_site_refinement_flags
_atom_site_disorder_assembly
_atom_site_disorder_group
O1 O 0.53559(6) 0.42357(5) 0.3745(2) 0.0257(4) Uani 1 1 d . A .
H1 H 0.5552 0.4539 0.3889 0.039 Uiso 1 1 calc R . .
C1 C 0.64778(8) 0.14778(8) 0.8700(4) 0.0233(6) Uani 1 2 d S . .
C2 C 0.62421(8) 0.19866(9) 0.7979(3) 0.0237(5) Uani 1 1 d . A .
C3 C 0.65121(8) 0.22542(8) 0.6518(3) 0.0208(4) Uani 1 1 d . . .
C4 C 0.70239(8) 0.20239(8) 0.5800(4) 0.0202(6) Uani 1 2 d S A .
C5 C 0.73197(9) 0.23197(9) 0.4248(4) 0.0260(6) Uani 1 2 d S . .
H5A H 0.7039 0.2382 0.3284 0.039 Uiso 0.50 1 calc PR A .
H5B H 0.7637 0.2075 0.3811 0.039 Uiso 0.50 1 calc PR . .
H5C H 0.7476 0.2694 0.4640 0.039 Uiso 0.50 1 calc PR . .
C6 C 0.57062(10) 0.22600(12) 0.8783(4) 0.0423(6) Uani 1 1 d . . .
H6A H 0.5379 0.2213 0.7960 0.064 Uiso 1 1 calc R A .
H6B H 0.5776 0.2674 0.8987 0.064 Uiso 1 1 calc R . .
H6C H 0.5616 0.2071 0.9923 0.064 Uiso 1 1 calc R . .
C7 C 0.62348(8) 0.27868(8) 0.5722(3) 0.0224(5) Uani 1 1 d . A .
C8 C 0.57334(8) 0.27341(8) 0.4697(3) 0.0241(5) Uani 1 1 d . . .
H8 H 0.5584 0.2359 0.4444 0.029 Uiso 1 1 calc R A .
C9 C 0.54455(8) 0.32195(8) 0.4033(3) 0.0252(5) Uani 1 1 d . A .
H9 H 0.5104 0.3175 0.3335 0.030 Uiso 1 1 calc R . .
C10 C 0.56614(8) 0.37670(8) 0.4401(3) 0.0233(5) Uani 1 1 d . . .
C11 C 0.61662(9) 0.38287(9) 0.5379(3) 0.0249(5) Uani 1 1 d . A .
H11 H 0.6318 0.4204 0.5607 0.030 Uiso 1 1 calc R . .
C12 C 0.64504(9) 0.33436(8) 0.6025(3) 0.0270(5) Uani 1 1 d . . .
H12 H 0.6799 0.3390 0.6687 0.032 Uiso 1 1 calc R A .
C13 C 0.61391(12) 0.12556(15) 1.0338(3) 0.0245(11) Uani 0.50 1 d PG A -1
C14 C 0.64130(10) 0.12570(15) 1.1994(3) 0.0209(14) Uani 0.50 1 d PG A -1
H14A H 0.6812 0.1356 1.2079 0.025 Uiso 0.50 1 calc PR A -1
C15 C 0.61033(11) 0.11127(14) 1.3526(3) 0.0254(9) Uani 1 2 d SG A -1
H15A H 0.6290 0.1114 1.4658 0.030 Uiso 0.50 1 calc PR A -1
C16 C 0.55197(10) 0.09672(13) 1.3401(3) 0.0261(9) Uani 0.50 1 d PG A -1
C17 C 0.52458(8) 0.09659(12) 1.1746(4) 0.0258(9) Uani 0.50 1 d PG A -1
H17A H 0.4847 0.0866 1.1661 0.031 Uiso 0.50 1 calc PR A -1
C18 C 0.55555(11) 0.11101(13) 1.0214(3) 0.0247(9) Uani 0.50 1 d PG A -1
H18A H 0.5368 0.1109 0.9082 0.030 Uiso 0.50 1 calc PR A -1
O2 O 0.52414(13) 0.08583(14) 1.4993(4) 0.0339(8) Uani 0.50 1 d P A -1
H2A H 0.4897 0.0760 1.4788 0.051 Uiso 0.50 1 calc PR A -1

loop_
_atom_site_aniso_label
_atom_site_aniso_U_11
_atom_site_aniso_U_22
_atom_site_aniso_U_33
_atom_site_aniso_U_23
_atom_site_aniso_U_13
_atom_site_aniso_U_12
O1 0.0196(7) 0.0162(7) 0.0413(9) 0.0045(6) -0.0030(6) 0.0003(5)
C1 0.0228(9) 0.0228(9) 0.0241(16) -0.0008(9) -0.0008(9) -0.0053(11)
C2 0.0190(10) 0.0253(11) 0.0267(11) -0.0038(9) -0.0007(8) -0.0004(8)
C3 0.0180(9) 0.0179(10) 0.0265(12) -0.0029(8) -0.0041(8) -0.0011(8)
C4 0.0189(8) 0.0189(8) 0.0228(14) -0.0017(8) -0.0017(8) -0.0014(11)
C5 0.0244(9) 0.0244(9) 0.0293(17) 0.0028(9) 0.0028(9) 0.0002(11)
C6 0.0301(13) 0.0631(17) 0.0338(14) 0.0067(12) 0.0061(11) 0.0181(11)
C7 0.0212(10) 0.0203(10) 0.0257(11) 0.0010(9) 0.0007(9) 0.0038(8)
C8 0.0207(10) 0.0184(10) 0.0332(12) 0.0001(9) -0.0007(9) 0.0003(8)
C9 0.0178(10) 0.0256(11) 0.0323(12) 0.0025(10) -0.0028(9) -0.0007(8)
C10 0.0191(10) 0.0208(10) 0.0299(12) 0.0022(9) 0.0017(8) 0.0029(7)
C11 0.0264(11) 0.0176(10) 0.0308(11) -0.0031(8) -0.0021(9) 0.0012(7)
C12 0.0242(11) 0.0270(12) 0.0297(12) -0.0024(10) -0.0076(9) 0.0028(9)
C13 0.033(3) 0.013(2) 0.0271(18) 0.0089(17) -0.0055(19) -0.0056(19)
C14 0.013(3) 0.017(3) 0.033(2) 0.0011(15) -0.0001(16) 0.003(2)
C15 0.019(12) 0.031(13) 0.0270(19) -0.007(8) 0.007(8) 0.0006(12)
C16 0.028(2) 0.024(2) 0.026(2) 0.0023(18) 0.0083(19) 0.0021(17)
C17 0.0164(19) 0.026(2) 0.035(3) -0.0005(18) -0.0005(18) -0.0006(17)
C18 0.023(2) 0.027(2) 0.024(2) 0.0022(17) -0.0087(17) 0.0021(17)
O2 0.0256(16) 0.0444(19) 0.0318(18) 0.0108(15) 0.0037(13) -0.0029(13)

loop_
_atom_type_symbol
_atom_type_description
_atom_type_scat_dispersion_real
_atom_type_scat_dispersion_imag
_atom_type_scat_source
C C 0.0033 0.0016 'International Tables Vol C Tables 4.2.6.8 and 6.1.1.4'
H H 0.0000 0.0000 'International Tables Vol C Tables 4.2.6.8 and 6.1.1.4'
O O 0.0106 0.0060 'International Tables Vol C Tables 4.2.6.8 and 6.1.1.4'

loop_
_geom_angle_atom_site_label_1
_geom_angle_atom_site_label_2
_geom_angle_atom_site_label_3
_geom_angle
_geom_angle_site_symmetry_1
_geom_angle_site_symmetry_3
C10 O1 H1 109.5 . .
C2 C1 C2 120.1(3) 15_544 .
C2 C1 C13 112.81(19) 15_544 15_544
C2 C1 C13 127.0(2) . 15_544
C2 C1 C13 127.0(2) 15_544 .
C2 C1 C13 112.81(19) . .
C13 C1 C13 14.2(3) 15_544 .
C1 C2 C3 119.77(19) . .
C1 C2 C6 120.9(2) . .
C3 C2 C6 119.32(19) . .
C2 C3 C4 120.42(19) . .
C2 C3 C7 118.57(17) . .
C4 C3 C7 121.00(19) . .
C3 C4 C3 119.4(3) . 15_544
C3 C4 C5 120.27(13) . .
C3 C4 C5 120.27(13) 15_544 .
C4 C5 H5A 109.5 . .
C4 C5 H5B 109.5 . .
H5A C5 H5B 109.5 . .
C4 C5 H5C 109.5 . .
H5A C5 H5C 109.5 . .
H5B C5 H5C 109.5 . .
C2 C6 H6A 109.5 . .
C2 C6 H6B 109.5 . .
H6A C6 H6B 109.5 . .
C2 C6 H6C 109.5 . .
H6A C6 H6C 109.5 . .
H6B C6 H6C 109.5 . .
C8 C7 C12 117.73(17) . .
C8 C7 C3 119.90(17) . .
C12 C7 C3 122.33(17) . .
C9 C8 C7 121.45(18) . .
C9 C8 H8 119.3 . .
C7 C8 H8 119.3 . .
C10 C9 C8 119.39(19) . .
C10 C9 H9 120.3 . .
C8 C9 H9 120.3 . .
O1 C10 C11 122.49(18) . .
O1 C10 C9 117.40(18) . .
C11 C10 C9 120.11(17) . .
C10 C11 C12 120.03(19) . .
C10 C11 H11 120.0 . .
C12 C11 H11 120.0 . .
C11 C12 C7 121.23(19) . .
C11 C12 H12 119.4 . .
C7 C12 H12 119.4 . .
C14 C13 C18 120.0 . .
C14 C13 C1 118.51(17) . .
C18 C13 C1 121.20(17) . .
C15 C14 C13 120.0 . .
C15 C14 H14A 120.0 . .
C13 C14 H14A 120.0 . .
C14 C15 C16 120.0 . .
C14 C15 H15A 120.0 . .
C16 C15 H15A 120.0 . .
O2 C16 C15 116.0(2) . .
O2 C16 C17 123.9(2) . .
C15 C16 C17 120.0 . .
C18 C17 C16 120.0 . .
C18 C17 H17A 120.0 . .
C16 C17 H17A 120.0 . .
C17 C18 C13 120.0 . .
C17 C18 H18A 120.0 . .
C13 C18 H18A 120.0 . .
C16 O2 H2A 109.5 . .

loop_
_geom_bond_atom_site_label_1
_geom_bond_atom_site_label_2
_geom_bond_distance
_geom_bond_site_symmetry_2
O1 C10 1.380(2) .
O1 H1 0.8400 .
C1 C2 1.401(2) 15_544
C1 C2 1.401(2) .
C1 C13 1.541(3) 15_544
C1 C13 1.541(3) .
C2 C3 1.401(3) .
C2 C6 1.512(3) .
C3 C4 1.401(2) .
C3 C7 1.507(3) .
C4 C3 1.401(2) 15_544
C4 C5 1.509(4) .
C5 H5A 0.9800 .
C5 H5B 0.9800 .
C5 H5C 0.9800 .
C6 H6A 0.9800 .
C6 H6B 0.9800 .
C6 H6C 0.9800 .
C7 C8 1.393(3) .
C7 C12 1.395(3) .
C8 C9 1.392(3) .
C8 H8 0.9500 .
C9 C10 1.385(3) .
C9 H9 0.9500 .
C10 C11 1.382(3) .
C11 C12 1.384(3) .
C11 H11 0.9500 .
C12 H12 0.9500 .
C13 C14 1.3900 .
C13 C18 1.3900 .
C14 C15 1.3900 .
C14 H14A 0.9500 .
C15 C16 1.3900 .
C15 H15A 0.9500 .
C16 O2 1.375(4) .
C16 C17 1.3900 .
C17 C18 1.3900 .
C17 H17A 0.9500 .
C18 H18A 0.9500 .
O2 H2A 0.8400 .

loop_
_geom_torsion_atom_site_label_1
_geom_torsion_atom_site_label_2
_geom_torsion_atom_site_label_3
_geom_torsion_atom_site_label_4
_geom_torsion
_geom_torsion_site_symmetry_1
_geom_torsion_site_symmetry_4
C2 C1 C2 C3 1.0(4) 15_544 .
C13 C1 C2 C3 177.5(2) 15_544 .
C13 C1 C2 C3 177.92(19) . .
C2 C1 C2 C6 -177.67(18) 15_544 .
C13 C1 C2 C6 -1.2(4) 15_544 .
C13 C1 C2 C6 -0.7(3) . .
C1 C2 C3 C4 -1.5(3) . .
C6 C2 C3 C4 177.1(2) . .
C1 C2 C3 C7 177.5(2) . .
C6 C2 C3 C7 -3.9(3) . .
C2 C3 C4 C3 2.1(4) . 15_544
C7 C3 C4 C3 -176.90(16) . 15_544
C2 C3 C4 C5 -178.8(2) . .
C7 C3 C4 C5 2.2(3) . .
C2 C3 C7 C8 -73.5(3) . .
C4 C3 C7 C8 105.5(2) . .
C2 C3 C7 C12 104.2(2) . .
C4 C3 C7 C12 -76.9(3) . .
C12 C7 C8 C9 -1.8(3) . .
C3 C7 C8 C9 176.0(2) . .
C7 C8 C9 C10 -0.1(3) . .
C8 C9 C10 O1 -178.8(2) . .
C8 C9 C10 C11 1.7(3) . .
O1 C10 C11 C12 179.1(2) . .
C9 C10 C11 C12 -1.4(3) . .
C10 C11 C12 C7 -0.5(3) . .
C8 C7 C12 C11 2.1(3) . .
C3 C7 C12 C11 -175.7(2) . .
C2 C1 C13 C14 62.5(3) 15_544 .
C2 C1 C13 C14 -114.2(2) . .
C13 C1 C13 C14 64.27(18) 15_544 .
C2 C1 C13 C18 -123.8(3) 15_544 .
C2 C1 C13 C18 59.5(3) . .
C13 C1 C13 C18 -122.01(18) 15_544 .
C18 C13 C14 C15 0.0 . .
C1 C13 C14 C15 173.8(3) . .
C13 C14 C15 C16 0.0 . .
C14 C15 C16 O2 -176.9(3) . .
C14 C15 C16 C17 0.0 . .
O2 C16 C17 C18 176.7(3) . .
C15 C16 C17 C18 0.0 . .
C16 C17 C18 C13 0.0 . .
C14 C13 C18 C17 0.0 . .
C1 C13 C18 C17 -173.6(3) . .
